data_9005294
loop_
_publ_author_name
'Lucchesi, S.'
'Russo, U.'
'Della Giusta, A.'

_publ_section_title
;
 Crystal chemistry and cation distribution in some
 Mn-rich natural and synthetic spinels
 Sample: JBS4
;
_journal_name_full 'European Journal of Mineralogy'
_journal_page_first 31
_journal_page_last 42
_journal_volume 9
_journal_year 1997
_chemical_formula_sum 'Al0.03 Fe2.004 Mg0.129 Mn0.832 O4 Zn0.007'
_chemical_name_mineral Jacobsite
_space_group_IT_number 227
_symmetry_space_group_name_Hall '-F 4vw 2vw 3'
_symmetry_space_group_name_H-M 'F d -3 m :2'
_cell_angle_alpha 90
_cell_angle_beta 90
_cell_angle_gamma 90
_cell_length_a 8.4956
_cell_length_b 8.4956
_cell_length_c 8.4956
_cell_formula_units_Z 8
_cell_volume 613.172
_database_code_amcsd 0006640
_exptl_crystal_density_diffrn 4.896
_cod_original_sg_symbol_H-M 'F d 3 m'
_cod_original_formula_sum 'Mg.129 Mn.832 Fe2.004 Zn.007 Al.03 O4'
_cod_database_code 9005294

loop_
_space_group_symop_operation_xyz
x,y,z
x,1/2+y,1/2+z
1/2+x,y,1/2+z
1/2+x,1/2+y,z
3/4+z,1/2-x,1/4+y
3/4+z,-x,3/4+y
1/4+z,1/2-x,3/4+y
1/4+z,-x,1/4+y
3/4-y,1/2+z,1/4-x
3/4-y,+z,3/4-x
1/4-y,1/2+z,3/4-x
1/4-y,+z,1/4-x
3/4+x,1/2-y,1/4+z
3/4+x,-y,3/4+z
1/4+x,1/2-y,3/4+z
1/4+x,-y,1/4+z
3/4-z,1/2+x,1/4-y
3/4-z,+x,3/4-y
1/4-z,1/2+x,3/4-y
1/4-z,+x,1/4-y
3/4+y,1/2-z,1/4+x
3/4+y,-z,3/4+x
1/4+y,1/2-z,3/4+x
1/4+y,-z,1/4+x
3/4-x,1/2+y,1/4-z
3/4-x,+y,3/4-z
1/4-x,1/2+y,3/4-z
1/4-x,+y,1/4-z
1/2+x,3/4-z,1/4-y
1/2+x,1/4-z,3/4-y
+x,3/4-z,3/4-y
+x,1/4-z,1/4-y
1/2-z,3/4+y,1/4+x
1/2-z,1/4+y,3/4+x
-z,3/4+y,3/4+x
-z,1/4+y,1/4+x
1/2+y,3/4-x,1/4-z
1/2+y,1/4-x,3/4-z
+y,3/4-x,3/4-z
+y,1/4-x,1/4-z
1/2-x,3/4+z,1/4+y
1/2-x,1/4+z,3/4+y
-x,3/4+z,3/4+y
-x,1/4+z,1/4+y
1/2+z,3/4-y,1/4-x
1/2+z,1/4-y,3/4-x
+z,3/4-y,3/4-x
+z,1/4-y,1/4-x
1/2-y,3/4+x,1/4+z
1/2-y,1/4+x,3/4+z
-y,3/4+x,3/4+z
-y,1/4+x,1/4+z
x,1/2+z,1/2+y
x,+z,+y
1/2+x,1/2+z,+y
1/2+x,+z,1/2+y
-z,1/2-y,1/2-x
-z,-y,-x
1/2-z,1/2-y,-x
1/2-z,-y,1/2-x
y,1/2+x,1/2+z
y,+x,+z
1/2+y,1/2+x,+z
1/2+y,+x,1/2+z
-x,1/2-z,1/2-y
-x,-z,-y
1/2-x,1/2-z,-y
1/2-x,-z,1/2-y
z,1/2+y,1/2+x
z,+y,+x
1/2+z,1/2+y,+x
1/2+z,+y,1/2+x
-y,1/2-x,1/2-z
-y,-x,-z
1/2-y,1/2-x,-z
1/2-y,-x,1/2-z
3/4+z,1/4+x,1/2-y
3/4+z,3/4+x,-y
1/4+z,1/4+x,-y
1/4+z,3/4+x,1/2-y
3/4-y,1/4-z,1/2+x
3/4-y,3/4-z,+x
1/4-y,1/4-z,+x
1/4-y,3/4-z,1/2+x
3/4+x,1/4+y,1/2-z
3/4+x,3/4+y,-z
1/4+x,1/4+y,-z
1/4+x,3/4+y,1/2-z
3/4-z,1/4-x,1/2+y
3/4-z,3/4-x,+y
1/4-z,1/4-x,+y
1/4-z,3/4-x,1/2+y
3/4+y,1/4+z,1/2-x
3/4+y,3/4+z,-x
1/4+y,1/4+z,-x
1/4+y,3/4+z,1/2-x
3/4-x,1/4-y,1/2+z
3/4-x,3/4-y,+z
1/4-x,1/4-y,+z
1/4-x,3/4-y,1/2+z
-z,3/4+x,3/4+y
-z,1/4+x,1/4+y
1/2-z,3/4+x,1/4+y
1/2-z,1/4+x,3/4+y
y,3/4-z,3/4-x
y,1/4-z,1/4-x
1/2+y,3/4-z,1/4-x
1/2+y,1/4-z,3/4-x
-x,3/4+y,3/4+z
-x,1/4+y,1/4+z
1/2-x,3/4+y,1/4+z
1/2-x,1/4+y,3/4+z
z,3/4-x,3/4-y
z,1/4-x,1/4-y
1/2+z,3/4-x,1/4-y
1/2+z,1/4-x,3/4-y
-y,3/4+z,3/4+x
-y,1/4+z,1/4+x
1/2-y,3/4+z,1/4+x
1/2-y,1/4+z,3/4+x
x,3/4-y,3/4-z
x,1/4-y,1/4-z
1/2+x,3/4-y,1/4-z
1/2+x,1/4-y,3/4-z
1/4-x,1/2+z,3/4-y
1/4-x,+z,1/4-y
3/4-x,1/2+z,1/4-y
3/4-x,+z,3/4-y
1/4+z,1/2-y,3/4+x
1/4+z,-y,1/4+x
3/4+z,1/2-y,1/4+x
3/4+z,-y,3/4+x
1/4-y,1/2+x,3/4-z
1/4-y,+x,1/4-z
3/4-y,1/2+x,1/4-z
3/4-y,+x,3/4-z
1/4+x,1/2-z,3/4+y
1/4+x,-z,1/4+y
3/4+x,1/2-z,1/4+y
3/4+x,-z,3/4+y
1/4-z,1/2+y,3/4-x
1/4-z,+y,1/4-x
3/4-z,1/2+y,1/4-x
3/4-z,+y,3/4-x
1/4+y,1/2-x,3/4+z
1/4+y,-x,1/4+z
3/4+y,1/2-x,1/4+z
3/4+y,-x,3/4+z
3/4-x,3/4-z,y
3/4-x,1/4-z,1/2+y
1/4-x,3/4-z,1/2+y
1/4-x,1/4-z,y
3/4+z,3/4+y,-x
3/4+z,1/4+y,1/2-x
1/4+z,3/4+y,1/2-x
1/4+z,1/4+y,-x
3/4-y,3/4-x,z
3/4-y,1/4-x,1/2+z
1/4-y,3/4-x,1/2+z
1/4-y,1/4-x,z
3/4+x,3/4+z,-y
3/4+x,1/4+z,1/2-y
1/4+x,3/4+z,1/2-y
1/4+x,1/4+z,-y
3/4-z,3/4-y,x
3/4-z,1/4-y,1/2+x
1/4-z,3/4-y,1/2+x
1/4-z,1/4-y,x
3/4+y,3/4+x,-z
3/4+y,1/4+x,1/2-z
1/4+y,3/4+x,1/2-z
1/4+y,1/4+x,-z
-z,-x,-y
-z,1/2-x,1/2-y
1/2-z,-x,1/2-y
1/2-z,1/2-x,-y
y,z,x
y,1/2+z,1/2+x
1/2+y,z,1/2+x
1/2+y,1/2+z,x
-x,-y,-z
-x,1/2-y,1/2-z
1/2-x,-y,1/2-z
1/2-x,1/2-y,-z
z,x,y
z,1/2+x,1/2+y
1/2+z,x,1/2+y
1/2+z,1/2+x,y
-y,-z,-x
-y,1/2-z,1/2-x
1/2-y,-z,1/2-x
1/2-y,1/2-z,-x

loop_
_atom_site_label
_atom_site_fract_x
_atom_site_fract_y
_atom_site_fract_z
_atom_site_occupancy
_atom_site_U_iso_or_equiv
MgT 0.12500 0.12500 0.12500 0.05180 0.01090
MnT 0.12500 0.12500 0.12500 0.70300 0.01090
FeT 0.12500 0.12500 0.12500 0.23920 0.01090
ZnT 0.12500 0.12500 0.12500 0.00680 0.01090
MgM 0.50000 0.50000 0.50000 0.03850 0.01050
AlM 0.50000 0.50000 0.50000 0.01480 0.01050
FeM 0.50000 0.50000 0.50000 0.88230 0.01050
MnM 0.50000 0.50000 0.50000 0.06460 0.01050
O 0.26100 0.26100 0.26100 1.00000 0.01210

loop_
_cod_related_entry_id
_cod_related_entry_database
_cod_related_entry_code
1 AMCSD 0006640
